data_7101923
loop_
_publ_author_name
'Seenivasaperumal, Muthu'
'Federsel, Hans-J\"urgen'
'Ertan, Anne'
'Szab\'o, K\'alm\'an J'

_publ_section_title
;
 Factors influencing the selectivity in asymmetric oxidation of
 sulfides attached to nitrogen containing heterocycles.
;
_journal_issue 21
_journal_name_full 'Chemical communications (Cambridge, England)'
_journal_page_first 2187
_journal_page_last 2189
_journal_paper_doi 10.1039/b700860k
_journal_year 2007
_chemical_absolute_configuration ad
_chemical_compound_source 'Local laboratory'
_chemical_formula_moiety 'C4 H6 N2 O S'
_chemical_formula_sum 'C4 H6 N2 O S'
_chemical_formula_weight 130.18
_chemical_name_systematic ' ?'
_space_group_IT_number 19
_symmetry_cell_setting orthorhombic
_symmetry_Int_Tables_number 19
_symmetry_space_group_name_Hall 'P 2ac 2ab'
_symmetry_space_group_name_H-M 'P 21 21 21'
_audit_creation_method 'maXus, shelxl and PLATON'
_cell_angle_alpha 90.00
_cell_angle_beta 90.00
_cell_angle_gamma 90.00
_cell_formula_units_Z 4
_cell_length_a 6.7302(4)
_cell_length_b 9.0666(6)
_cell_length_c 9.8149(4)
_cell_measurement_reflns_used 4295
_cell_measurement_temperature 293
_cell_measurement_theta_max 27.485
_cell_measurement_theta_min 1.018
_cell_volume 598.91(6)
_computing_cell_refinement 'DENZO-SMN (Otwinowski & Minor, 1997)'
_computing_data_collection 'KappaCCD Software (Nonius, 2000)'
_computing_data_reduction 'DENZO-SMN and SCALEPACK (Otwinowski & Minor, 1997)'
_computing_molecular_graphics
;
ORTEPII (Johnson, 1976), PLATON (Spek, 2003) and MERCURY (CCDC, Cam.UK, 2004)
;
_computing_publication_material 'PLATON (Spek, 2003)'
_computing_structure_refinement 'SHELXL97 (Sheldrick, 1997)'
_computing_structure_solution 'SIR97 (Altomare et al., 1999)'
_diffrn_measured_fraction_theta_full 0.994
_diffrn_measured_fraction_theta_max 0.994
_diffrn_measurement_device KappaCCD
_diffrn_measurement_method CCD
_diffrn_orient_matrix_type X=UH
_diffrn_orient_matrix_UB_11 0.13988
_diffrn_orient_matrix_UB_12 -0.01776
_diffrn_orient_matrix_UB_13 -0.03019
_diffrn_orient_matrix_UB_21 -0.03705
_diffrn_orient_matrix_UB_22 0.02859
_diffrn_orient_matrix_UB_23 -0.09507
_diffrn_orient_matrix_UB_31 0.03373
_diffrn_orient_matrix_UB_32 0.10504
_diffrn_orient_matrix_UB_33 0.02077
_diffrn_radiation_source 'fine-focus sealed tube'
_diffrn_radiation_type ' MoK\a'
_diffrn_radiation_wavelength 0.71073
_diffrn_radiation_wavelength_id all
_diffrn_reflns_limit_h_max 8
_diffrn_reflns_limit_h_min -8
_diffrn_reflns_limit_k_max 11
_diffrn_reflns_limit_k_min -11
_diffrn_reflns_limit_l_max 12
_diffrn_reflns_limit_l_min -12
_diffrn_reflns_number 1376
_diffrn_reflns_theta_full 27.47
_diffrn_reflns_theta_max 27.47
_diffrn_reflns_theta_min 2.07
_exptl_absorpt_coefficient_mu 0.436
_exptl_absorpt_correction_type none
_exptl_crystal_colour Colourless
_exptl_crystal_density_diffrn 1.444
_exptl_crystal_density_method 'not measured'
_exptl_crystal_description Rod
_exptl_crystal_F_000 272
_exptl_crystal_size_max 0.29
_exptl_crystal_size_mid 0.08
_exptl_crystal_size_min 0.04
_refine_diff_density_max 0.150
_refine_diff_density_min -0.193
_refine_diff_density_rms 0.043
_refine_ls_abs_structure_details 'Flack H D (1983), Acta Cryst. A39, 876-881'
_refine_ls_abs_structure_Flack 0.07(11)
_refine_ls_extinction_method none
_refine_ls_goodness_of_fit_ref 0.891
_refine_ls_hydrogen_treatment constr
_refine_ls_matrix_type full
_refine_ls_number_parameters 73
_refine_ls_number_reflns 1354
_refine_ls_number_restraints 0
_refine_ls_restrained_S_all 0.891
_refine_ls_R_factor_all 0.0644
_refine_ls_R_factor_gt 0.0368
_refine_ls_shift/su_max 0.000
_refine_ls_shift/su_mean 0.000
_refine_ls_structure_factor_coef Fsqd
_refine_ls_weighting_details 'calc w=1/[\s^2^(Fo^2^)+(0.0508P)^2^+0.0000P] where P=(Fo^2^+2Fc^2^)/3'
_refine_ls_weighting_scheme calc
_refine_ls_wR_factor_gt 0.0789
_refine_ls_wR_factor_ref 0.0844
_reflns_number_gt 889
_reflns_number_total 1354
_reflns_threshold_expression >2sigma(I)
_cod_data_source_file b700860k.txt
_cod_data_source_block MSPC806P
_cod_depositor_comments
;
The following automatic conversions were performed:
'_symmetry_cell_setting' value 'Orthorhombic' changed to 'orthorhombic'
according to '/home/saulius/struct/CIF-dictionaries/cif_core.dic'
dictionary named 'cif_core.dic' version 2.4.1 from 2010-06-29.

Automatic conversion script
Id: cif_fix_enum 1527 2010-12-29 10:47:43Z saulius 
;
_cod_database_code 7101923

loop_
_symmetry_equiv_pos_as_xyz
x,y,z
1/2-x,-y,1/2+z
1/2+x,1/2-y,-z
-x,1/2+y,1/2-z

loop_
_atom_site_aniso_label
_atom_site_aniso_U_11
_atom_site_aniso_U_22
_atom_site_aniso_U_33
_atom_site_aniso_U_23
_atom_site_aniso_U_13
_atom_site_aniso_U_12
S6 0.0638(4) 0.0490(3) 0.0466(3) -0.0061(3) -0.0022(3) -0.0020(3)
O7 0.1020(15) 0.0527(11) 0.0734(12) 0.0130(10) -0.0120(11) -0.0032(11)
N1 0.0579(12) 0.0589(12) 0.0381(10) 0.0015(9) 0.0026(9) -0.0005(11)
N4 0.0541(11) 0.0608(13) 0.0342(10) -0.0010(9) 0.0006(8) -0.0025(10)
C2 0.0603(16) 0.0591(16) 0.0483(13) 0.0035(12) 0.0046(12) -0.0034(15)
C3 0.0488(13) 0.0597(17) 0.0464(14) -0.0048(11) -0.0003(12) -0.0032(15)
C5 0.0470(12) 0.0467(12) 0.0350(10) -0.0026(12) -0.0031(11) 0.0047(10)
C8 0.0564(16) 0.070(2) 0.099(2) -0.0192(17) 0.0079(16) -0.0086(15)

loop_
_atom_site_label
_atom_site_type_symbol
_atom_site_thermal_displace_type
_atom_site_fract_x
_atom_site_fract_y
_atom_site_fract_z
_atom_site_occupancy
_atom_site_U_iso_or_equiv
S6 S Uani 0.05598(10) -0.17315(6) 0.07446(6) 1.000 0.0531(2)
O7 O Uani 0.1277(3) -0.27459(19) 0.18329(18) 1.000 0.0760(7)
N1 N Uani 0.2738(3) 0.0474(2) -0.04046(17) 1.000 0.0516(7)
N4 N Uani 0.3143(3) 0.0334(2) 0.18177(16) 1.000 0.0497(7)
C2 C Uani 0.4065(3) 0.1536(3) 0.0020(3) 1.000 0.0559(9)
C3 C Uani 0.4337(4) 0.1451(3) 0.1388(2) 1.000 0.0516(9)
C5 C Uani 0.2215(3) -0.0212(2) 0.0720(2) 1.000 0.0429(7)
C8 C Uani -0.1540(4) -0.0773(3) 0.1394(3) 1.000 0.0751(11)
H2 H Uiso 0.46302 0.22045 -0.06326 1.000 0.0723
H3 H Uiso 0.51241 0.19872 0.20358 1.000 0.0586
H4 H Uiso 0.29206 -0.01312 0.25657 1.000 0.0649
H8A H Uiso -0.20475 -0.01076 0.07175 1.000 0.0677
H8B H Uiso -0.11435 -0.02246 0.21855 1.000 0.0677
H8C H Uiso -0.25536 -0.14676 0.16405 1.000 0.0677

loop_
_atom_type_symbol
_atom_type_description
_atom_type_scat_dispersion_real
_atom_type_scat_dispersion_imag
_atom_type_scat_source
C C 0.0033 0.0016 'International Tables Vol C Tables 4.2.6.8 and 6.1.1.4'
H H 0.0000 0.0000 'International Tables Vol C Tables 4.2.6.8 and 6.1.1.4'
S S 0.1246 0.1234 'International Tables Vol C Tables 4.2.6.8 and 6.1.1.4'
O O 0.0106 0.0060 'International Tables Vol C Tables 4.2.6.8 and 6.1.1.4'
N N 0.0061 0.0033 'International Tables Vol C Tables 4.2.6.8 and 6.1.1.4'

loop_
_geom_angle_atom_site_label_1
_geom_angle_atom_site_label_2
_geom_angle_atom_site_label_3
_geom_angle
_geom_angle_publ_flag
O7 S6 C5 106.62(10) yes
O7 S6 C8 107.60(12) yes
C5 S6 C8 97.16(11) yes
C2 N1 C5 104.49(19) yes
C3 N4 C5 107.53(16) yes
C5 N4 H4 115.09 no
C3 N4 H4 137.14 no
N1 C2 C3 110.3(2) yes
N4 C3 C2 105.6(2) yes
N1 C5 N4 112.05(18) yes
S6 C5 N1 123.20(15) yes
S6 C5 N4 124.70(15) yes
N1 C2 H2 119.74 no
C3 C2 H2 129.95 no
N4 C3 H3 119.86 no
C2 C3 H3 134.51 no
S6 C8 H8A 110.01 no
S6 C8 H8B 108.81 no
S6 C8 H8C 109.56 no
H8A C8 H8B 109.45 no
H8A C8 H8C 109.51 no
H8B C8 H8C 109.48 no

loop_
_geom_bond_atom_site_label_1
_geom_bond_atom_site_label_2
_geom_bond_distance
_geom_bond_publ_flag
S6 O7 1.4899(19) yes
S6 C5 1.772(2) yes
S6 C8 1.777(3) yes
N1 C2 1.378(3) yes
N1 C5 1.315(3) yes
N4 C3 1.360(3) yes
N4 C5 1.340(3) yes
N4 H4 0.8598 yes
C2 C3 1.357(4) yes
C2 H2 0.9604 yes
C3 H3 0.9598 yes
C8 H8A 0.9600 yes
C8 H8B 0.9602 yes
C8 H8C 0.9594 yes

loop_
_geom_contact_atom_site_label_1
_geom_contact_atom_site_label_2
_geom_contact_distance
_geom_contact_site_symmetry_2
_geom_contact_publ_flag
S6 C8 3.652(3) 3_545 no
S6 H8C 3.1239 3_545 no
O7 N4 3.062(3) . no
O7 C8 3.255(3) 4_545 no
O7 C2 3.323(3) 2_555 no
O7 H2 2.6081 2_555 no
O7 H4 2.7132 . no
O7 H3 2.6754 4_645 no
O7 H8B 2.4469 4_545 no
N1 N4 2.202(2) . no
N1 N4 2.885(2) 2_554 no
N4 N1 2.885(2) 2_555 no
N4 O7 3.062(3) . no
N4 N1 2.202(2) . no
N1 H4 2.0644 2_554 no
C2 O7 3.323(3) 2_554 no
C3 C8 3.430(4) 1_655 no
C8 O7 3.255(3) 4_555 no
C8 S6 3.652(3) 3_445 no
C8 C3 3.430(4) 1_455 no
C2 H8A 3.0878 1_655 no
C2 H4 3.0349 2_554 no
C3 H8A 2.8898 1_655 no
C3 H8C 2.9574 4_555 no
H2 O7 2.6081 2_554 no
H3 O7 2.6754 4_655 no
H3 H8C 2.5775 4_555 no
H4 O7 2.7132 . no
H4 N1 2.0644 2_555 no
H4 C2 3.0349 2_555 no
H8A C2 3.0878 1_455 no
H8A C3 2.8898 1_455 no
H8B O7 2.4469 4_555 no
H8C S6 3.1239 3_445 no
H8C C3 2.9574 4_545 no
H8C H3 2.5775 4_545 no

loop_
_geom_hbond_atom_site_label_D
_geom_hbond_atom_site_label_H
_geom_hbond_atom_site_label_A
_geom_hbond_distance_DH
_geom_hbond_distance_HA
_geom_hbond_distance_DA
_geom_hbond_angle_DHA
_geom_hbond_site_symmetry_A
_geom_hbond_publ_flag
N4 H4 N1 0.8600 2.0600 2.885(2) 159.00 2_555 yes
C8 H8B O7 0.9600 2.4500 3.255(3) 142.00 4_555 yes

loop_
_geom_torsion_atom_site_label_1
_geom_torsion_atom_site_label_2
_geom_torsion_atom_site_label_3
_geom_torsion_atom_site_label_4
_geom_torsion
_geom_torsion_publ_flag
O7 S6 C5 N1 144.21(18) no
O7 S6 C5 N4 -32.8(2) no
C8 S6 C5 N1 -105.0(2) no
C8 S6 C5 N4 78.0(2) no
C2 N1 C5 N4 -0.8(2) no
C5 N1 C2 C3 1.0(3) no
C2 N1 C5 S6 -178.19(16) no
C3 N4 C5 N1 0.4(3) no
C5 N4 C3 C2 0.2(3) no
C3 N4 C5 S6 177.69(17) no
N1 C2 C3 N4 -0.8(3) no

loop_
_cod_related_entry_id
_cod_related_entry_database
_cod_related_entry_code
1 ChemSpider 21149726
